data_7059688
loop_
_publ_author_name
'Yang, Xiuqin'
'Jin, Jing'
'Guo, Zhuming'
'Xiao, Zhiyin'
'Chen, Naiwen'
'Jiang, Xiujuan'
'He, Yi'
'Liu, Xiaoming'

_publ_section_title
;
 The monoiron anion fac-[Fe(CO)3I3]&#x2212; and its organic aminium salts:
 their preparation, CO-release, and cytotoxicity
;
_journal_issue 25
_journal_name_full 'New Journal of Chemistry'
_journal_page_first 10300
_journal_page_last 10308
_journal_paper_doi 10.1039/D0NJ01182G
_journal_volume 44
_journal_year 2020
_chemical_formula_moiety 'C3 Fe I3 O3, 0.5(C8 H24 N2)'
_chemical_formula_sum 'C7 H12 Fe I3 N O3'
_chemical_formula_weight 594.73
_chemical_name_systematic 'salt 3'
_chemical_properties_physical Air-sensitive,Heat-sensitive,Light-sensitive,Photo-sensitive
_space_group_crystal_system monoclinic
_space_group_IT_number 11
_space_group_name_Hall '-P 2yb'
_space_group_name_H-M_alt 'P 1 21/m 1'
_atom_sites_solution_hydrogens mixed
_audit_creation_date 2019-10-28
_audit_creation_method
;
Olex2 1.2
(compiled 2018.05.29 svn.r3508 for OlexSys, GUI svn.r5506)
;
_audit_update_record
;
2019-11-02 deposited with the CCDC.	2020-05-20 downloaded from the CCDC.
;
_cell_angle_alpha 90
_cell_angle_beta 106.5710(10)
_cell_angle_gamma 90
_cell_formula_units_Z 2
_cell_length_a 8.2405(9)
_cell_length_b 8.0958(9)
_cell_length_c 12.6129(12)
_cell_measurement_reflns_used 1448
_cell_measurement_temperature 293(2)
_cell_measurement_theta_max 26.2230
_cell_measurement_theta_min 3.6650
_cell_volume 806.50(15)
_computing_cell_refinement 'CrysAlisPro 1.171.39.46 (Rigaku OD, 2018)'
_computing_data_collection 'CrysAlisPro 1.171.39.46 (Rigaku OD, 2018)'
_computing_data_reduction 'CrysAlisPro 1.171.39.46 (Rigaku OD, 2018)'
_computing_molecular_graphics 'Olex2 (Dolomanov et al., 2009)'
_computing_publication_material 'Olex2 (Dolomanov et al., 2009)'
_computing_structure_refinement 'ShelXL (Sheldrick, 2015)'
_computing_structure_solution 'ShelXS (Sheldrick, 2008)'
_diffrn_ambient_temperature 293
_diffrn_detector 'CCD plate'
_diffrn_detector_area_resol_mean 16.0802
_diffrn_detector_type Eos
_diffrn_measured_fraction_theta_full 0.987
_diffrn_measured_fraction_theta_max 0.987
_diffrn_measurement_details
;
List of Runs (angles in degrees, time in seconds):

  # Type    Start    End  Width  t~exp~   \w     \q     \k     \f   Frames
#--------------------------------------------------------------------------
  1  \w      6.00  42.00   0.80   30.00    --  -15.89  77.00 -60.00   45
  2  \w    -41.00  44.60   0.80   30.00    --  -15.89  77.00-180.00  107
  3  \w     18.00  45.20   0.80   30.00    --  -15.89  77.00-150.00   34
  4  \w    -11.00  39.40   0.80   30.00    --   16.05  77.00  60.00   63
  5  \w    -11.00  67.40   0.80   30.00    --   16.05  77.00 -60.00   98
  6  \w      9.00  83.40   0.80   30.00    --   16.05  77.00  90.00   93
;
_diffrn_measurement_device 'four-circle diffractometer'
_diffrn_measurement_device_type 'Xcalibur, Eos, Gemini'
_diffrn_measurement_method '\w scans'
_diffrn_orient_matrix_type 'CrysAlisPro convention (1999,Acta A55,543-557)'
_diffrn_orient_matrix_UB_11 -0.0553024000
_diffrn_orient_matrix_UB_12 0.0008933000
_diffrn_orient_matrix_UB_13 -0.0545739000
_diffrn_orient_matrix_UB_21 0.0705299000
_diffrn_orient_matrix_UB_22 -0.0061079000
_diffrn_orient_matrix_UB_23 -0.0214287000
_diffrn_orient_matrix_UB_31 -0.0054624000
_diffrn_orient_matrix_UB_32 -0.0874598000
_diffrn_orient_matrix_UB_33 0.0009563000
_diffrn_radiation_monochromator graphite
_diffrn_radiation_probe x-ray
_diffrn_radiation_type MoK\a
_diffrn_radiation_wavelength 0.71073
_diffrn_reflns_av_R_equivalents 0.0383
_diffrn_reflns_av_unetI/netI 0.0359
_diffrn_reflns_Laue_measured_fraction_full 0.987
_diffrn_reflns_Laue_measured_fraction_max 0.987
_diffrn_reflns_limit_h_max 9
_diffrn_reflns_limit_h_min -9
_diffrn_reflns_limit_k_max 9
_diffrn_reflns_limit_k_min -9
_diffrn_reflns_limit_l_max 14
_diffrn_reflns_limit_l_min -14
_diffrn_reflns_number 4931
_diffrn_reflns_point_group_measured_fraction_full 0.987
_diffrn_reflns_point_group_measured_fraction_max 0.987
_diffrn_reflns_theta_full 24.996
_diffrn_reflns_theta_max 24.996
_diffrn_reflns_theta_min 3.370
_diffrn_source 'fine-focus sealed X-ray tube'
_diffrn_source_type 'Enhance (Mo) X-ray Source'
_exptl_absorpt_coefficient_mu 6.667
_exptl_absorpt_correction_T_max 1.00000
_exptl_absorpt_correction_T_min 0.68181
_exptl_absorpt_correction_type multi-scan
_exptl_absorpt_process_details
;
CrysAlisPro 1.171.39.46 (Rigaku Oxford Diffraction, 2018)
Empirical absorption correction using spherical harmonics,
 implemented in SCALE3 ABSPACK scaling algorithm.
;
_exptl_crystal_colour black
_exptl_crystal_colour_primary black
_exptl_crystal_density_diffrn 2.449
_exptl_crystal_description needle
_exptl_crystal_F_000 540
_exptl_crystal_recrystallization_method 'Re-crystallisation from solvent: DCM/hexane'
_exptl_crystal_size_max 0.35
_exptl_crystal_size_mid 0.07
_exptl_crystal_size_min 0.05
_refine_diff_density_max 1.080
_refine_diff_density_min -0.520
_refine_diff_density_rms 0.131
_refine_ls_extinction_method none
_refine_ls_goodness_of_fit_ref 1.040
_refine_ls_hydrogen_treatment constr
_refine_ls_matrix_type full
_refine_ls_number_parameters 92
_refine_ls_number_reflns 1515
_refine_ls_number_restraints 25
_refine_ls_restrained_S_all 1.037
_refine_ls_R_factor_all 0.0890
_refine_ls_R_factor_gt 0.0572
_refine_ls_shift/su_max 0.000
_refine_ls_shift/su_mean 0.000
_refine_ls_structure_factor_coef Fsqd
_refine_ls_weighting_details 'w=1/[\s^2^(Fo^2^)+(0.0844P)^2^+0.1939P] where P=(Fo^2^+2Fc^2^)/3'
_refine_ls_weighting_scheme calc
_refine_ls_wR_factor_gt 0.1447
_refine_ls_wR_factor_ref 0.1711
_reflns_Friedel_coverage 0.000
_reflns_number_gt 935
_reflns_number_total 1515
_reflns_threshold_expression 'I > 2\s(I)'
_cod_data_source_file d0nj01182g2.cif
_cod_data_source_block 180624-yxq-feic4ni
_cod_depositor_comments
;Adding full bibliography for 7059687--7059690.cif.

 Adding full bibliography for 7059687--7059690.cif.
;
_cod_database_code 7059688
_shelx_shelxl_version_number 2018/3
_chemical_oxdiff_formula 'H C N O Fe I'
_shelx_space_group_comment
;
The symmetry employed for this shelxl refinement is uniquely defined
by the following loop, which should always be used as a source of
symmetry information in preference to the above space-group names.
They are only intended as comments.
;
_shelx_estimated_absorpt_t_max 0.732
_shelx_estimated_absorpt_t_min 0.204
_reflns_odcompleteness_completeness 99.72
_reflns_odcompleteness_iscentric 1
_reflns_odcompleteness_theta 26.32
_olex2_refinement_description
;
1. Fixed Uiso
 At 1.2 times of:
  All C(H,H) groups, All N(H,H,H) groups
 At 1.5 times of:
  All C(H,H,H) groups
2. Restrained distances
 C6-C5 = C4-C3
 1.55 with sigma of 0.001
 C5-C4
 1.55 with sigma of 0.001
 C3-N1
 1.45 with sigma of 0.001
3. Rigid body (RIGU) restrains
 C6, C5, C4, C3, N1
 with sigma for 1-2 distances of 0.004 and sigma for 1-3 distances of 0.004
4. Others
 Sof(I2A)=1-FVAR(1)
 Sof(I2)=FVAR(1)
 Fixed Sof: H5A(0.5) H5B(0.5) H4A(0.5) H4B(0.5) H3A(0.5) H3B(0.5) H1A(0.5)
 H1B(0.5) H1C(0.5) H6A(0.5) H6B(0.5) H6C(0.5)
5.a Riding coordinates:
 N1(H1A,H1B,H1C), C6(H6A,H6B,H6C)
5.b Secondary CH2 refined with riding coordinates:
 C5(H5A,H5B), C4(H4A,H4B), C3(H3A,H3B)
;
_olex2_submission_special_instructions 'No special instructions were received'
_oxdiff_exptl_absorpt_empirical_details
;
Empirical correction (ABSPACK) includes:
- Absorption correction using spherical harmonics
- Frame scaling
;
_oxdiff_exptl_absorpt_empirical_full_max 1.378
_oxdiff_exptl_absorpt_empirical_full_min 0.695

loop_
_space_group_symop_operation_xyz
'x, y, z'
'-x, y+1/2, -z'
'-x, -y, -z'
'x, -y-1/2, z'

loop_
_atom_site_label
_atom_site_type_symbol
_atom_site_fract_x
_atom_site_fract_y
_atom_site_fract_z
_atom_site_U_iso_or_equiv
_atom_site_adp_type
_atom_site_occupancy
_atom_site_site_symmetry_order
_atom_site_calc_flag
_atom_site_refinement_flags_posn
_atom_site_refinement_flags_adp
_atom_site_refinement_flags_occupancy
_atom_site_disorder_assembly
_atom_site_disorder_group
C1 C 0.268(2) 0.250000 0.6895(16) 0.125(6) Uani 1 2 d S T P B .
C2 C -0.0099(14) 0.0883(18) 0.6554(10) 0.119(4) Uani 1 1 d . . . . .
C5 C 0.537(3) 0.250000 0.3651(17) 0.282(18) Uani 1 2 d DS TU P . .
H5A H 0.591552 0.345948 0.344257 0.338 Uiso 0.5 1 calc R . . . .
H5B H 0.591552 0.154052 0.344257 0.338 Uiso 0.5 1 calc R . . . .
C4 C 0.353(3) 0.250000 0.2890(16) 0.234(13) Uani 1 2 d DS TU P . .
H4A H 0.296112 0.153631 0.307461 0.281 Uiso 0.5 1 calc R . . . .
H4B H 0.296112 0.346369 0.307461 0.281 Uiso 0.5 1 calc R . . . .
C3 C 0.323(2) 0.250000 0.1620(16) 0.233(12) Uani 1 2 d DS TU P . .
H3A H 0.376808 0.346784 0.141640 0.279 Uiso 0.5 1 calc R . . . .
H3B H 0.376808 0.153216 0.141640 0.279 Uiso 0.5 1 calc R . . . .
N1 N 0.1453(18) 0.250000 0.1001(13) 0.176(7) Uani 1 2 d DS TU P . .
H1A H 0.118907 0.148220 0.074231 0.211 Uiso 0.5 1 d R . . A -1
H1B H 0.142927 0.317860 0.044141 0.211 Uiso 0.5 1 d R . . A -1
H1C H 0.070857 0.283920 0.134461 0.211 Uiso 0.5 1 d R . . A -1
Fe1 Fe 0.0926(2) 0.250000 0.74248(14) 0.0800(6) Uani 1 2 d S T P . .
I1 I -0.16813(11) 0.250000 0.82591(8) 0.1015(5) Uani 1 2 d S T P B .
I2 I 0.2710(19) 0.0433(18) 0.8864(6) 0.141(3) Uani 0.45(2) 1 d . . . B 1
C6 C 0.586(5) 0.250000 0.4932(18) 0.42(4) Uani 1 2 d DS TU P . .
H6A H 0.642325 0.352430 0.518124 0.632 Uiso 0.5 1 d R . . C -1
H6B H 0.663115 0.159980 0.517394 0.632 Uiso 0.5 1 d R . . C -1
H6C H 0.491605 0.237590 0.523344 0.632 Uiso 0.5 1 d R . . C -1
O2 O -0.0745(19) -0.0158(14) 0.5980(12) 0.196(6) Uani 1 1 d . . . . .
O1 O 0.3715(18) 0.250000 0.6494(14) 0.172(6) Uani 1 2 d S T P . .
I2A I 0.2280(10) -0.0104(13) 0.8672(9) 0.135(2) Uani 0.55(2) 1 d . . . B 2

loop_
_atom_site_aniso_label
_atom_site_aniso_U_11
_atom_site_aniso_U_22
_atom_site_aniso_U_33
_atom_site_aniso_U_23
_atom_site_aniso_U_13
_atom_site_aniso_U_12
C1 0.104(11) 0.144(15) 0.144(14) 0.000 0.063(10) 0.000
C2 0.121(8) 0.133(10) 0.113(9) -0.008(8) 0.052(7) -0.024(8)
C5 0.21(3) 0.35(5) 0.26(3) 0.000 0.02(2) 0.000
C4 0.24(3) 0.19(3) 0.238(19) 0.000 -0.001(17) 0.000
C3 0.198(17) 0.21(3) 0.25(2) 0.000 0.004(17) 0.000
N1 0.158(13) 0.26(2) 0.113(11) 0.000 0.051(9) 0.000
Fe1 0.0772(11) 0.0913(13) 0.0766(11) 0.000 0.0299(9) 0.000
I1 0.0907(7) 0.1222(9) 0.1024(8) 0.000 0.0447(5) 0.000
I2 0.176(6) 0.150(5) 0.093(2) 0.020(3) 0.035(3) 0.082(4)
C6 0.21(4) 0.76(13) 0.27(3) 0.000 0.02(3) 0.000
O2 0.256(12) 0.181(10) 0.198(11) -0.092(8) 0.142(10) -0.119(9)
O1 0.118(9) 0.242(17) 0.189(14) 0.000 0.096(10) 0.000
I2A 0.124(2) 0.136(4) 0.161(4) 0.048(3) 0.065(2) 0.046(2)

loop_
_atom_type_symbol
_atom_type_description
_atom_type_scat_dispersion_real
_atom_type_scat_dispersion_imag
_atom_type_scat_source
C C 0.0033 0.0016 'International Tables Vol C Tables 4.2.6.8 and 6.1.1.4'
H H 0.0000 0.0000 'International Tables Vol C Tables 4.2.6.8 and 6.1.1.4'
Fe Fe 0.3463 0.8444 'International Tables Vol C Tables 4.2.6.8 and 6.1.1.4'
I I -0.4742 1.8119 'International Tables Vol C Tables 4.2.6.8 and 6.1.1.4'
N N 0.0061 0.0033 'International Tables Vol C Tables 4.2.6.8 and 6.1.1.4'
O O 0.0106 0.0060 'International Tables Vol C Tables 4.2.6.8 and 6.1.1.4'

loop_
_geom_angle_atom_site_label_1
_geom_angle_atom_site_label_2
_geom_angle_atom_site_label_3
_geom_angle
_geom_angle_site_symmetry_1
_geom_angle_site_symmetry_3
_geom_angle_publ_flag
O1 C1 Fe1 175.4(19) . . ?
O2 C2 Fe1 178.8(11) . . ?
H5A C5 H5B 106.4 . . ?
C4 C5 H5A 106.3 . . ?
C4 C5 H5B 106.3 . . ?
C4 C5 C6 124(2) . . ?
C6 C5 H5A 106.3 . . ?
C6 C5 H5B 106.3 . . ?
C5 C4 H4A 107.7 . . ?
C5 C4 H4B 107.7 . . ?
H4A C4 H4B 107.1 . . ?
C3 C4 C5 118.5(16) . . ?
C3 C4 H4A 107.7 . . ?
C3 C4 H4B 107.7 . . ?
C4 C3 H3A 109.0 . . ?
C4 C3 H3B 109.0 . . ?
H3A C3 H3B 107.8 . . ?
N1 C3 C4 113.1(15) . . ?
N1 C3 H3A 109.0 . . ?
N1 C3 H3B 109.0 . . ?
C3 N1 H1A 107.5 . . ?
C3 N1 H1B 102.6 . . ?
C3 N1 H1C 117.9 . . ?
H1A N1 H1B 109.5 . . ?
H1A N1 H1C 109.5 . . ?
H1B N1 H1C 109.5 . . ?
C1 Fe1 C2 93.6(6) . 4_565 ?
C1 Fe1 C2 93.6(6) . . ?
C1 Fe1 I1 179.0(6) . . ?
C1 Fe1 I2 84.4(6) . . ?
C1 Fe1 I2 84.4(6) . 4_565 ?
C1 Fe1 I2A 88.4(4) . 4_565 ?
C1 Fe1 I2A 88.4(4) . . ?
C2 Fe1 C2 96.0(9) . 4_565 ?
C2 Fe1 I1 87.0(4) 4_565 . ?
C2 Fe1 I1 87.0(4) . . ?
C2 Fe1 I2 91.8(6) . . ?
C2 Fe1 I2 172.0(6) 4_565 . ?
C2 Fe1 I2 172.0(6) . 4_565 ?
C2 Fe1 I2 91.8(6) 4_565 4_565 ?
C2 Fe1 I2A 80.0(5) 4_565 4_565 ?
C2 Fe1 I2A 175.6(5) . 4_565 ?
C2 Fe1 I2A 175.6(5) 4_565 . ?
C2 Fe1 I2A 80.0(5) . . ?
I1 Fe1 I2A 90.92(15) . 4_565 ?
I1 Fe1 I2A 90.92(15) . . ?
I2 Fe1 I1 94.8(3) . . ?
I2 Fe1 I1 94.8(3) 4_565 . ?
I2 Fe1 I2 80.3(7) 4_565 . ?
I2 Fe1 I2A 12.3(3) 4_565 4_565 ?
I2 Fe1 I2A 92.2(6) . 4_565 ?
I2A Fe1 I2A 103.9(6) . 4_565 ?
C5 C6 H6A 107.4 . . ?
C5 C6 H6B 106.4 . . ?
C5 C6 H6C 114.6 . . ?
H6A C6 H6B 109.5 . . ?
H6A C6 H6C 109.5 . . ?
H6B C6 H6C 109.5 . . ?

loop_
_geom_bond_atom_site_label_1
_geom_bond_atom_site_label_2
_geom_bond_distance
_geom_bond_site_symmetry_2
_geom_bond_publ_flag
C1 Fe1 1.758(18) . ?
C1 O1 1.108(17) . ?
C2 Fe1 1.762(14) . ?
C2 O2 1.139(14) . ?
C5 H5A 0.9700 . ?
C5 H5B 0.9700 . ?
C5 C4 1.5498(10) . ?
C5 C6 1.5499(10) . ?
C4 H4A 0.9700 . ?
C4 H4B 0.9700 . ?
C4 C3 1.5498(10) . ?
C3 H3A 0.9700 . ?
C3 H3B 0.9700 . ?
C3 N1 1.4500(10) . ?
N1 H1A 0.8900 . ?
N1 H1B 0.8900 . ?
N1 H1C 0.8898 . ?
Fe1 I1 2.6482(19) . ?
Fe1 I2 2.595(8) . ?
Fe1 I2 2.595(8) 4_565 ?
Fe1 I2A 2.676(7) . ?
Fe1 I2A 2.676(7) 4_565 ?
C6 H6A 0.9600 . ?
C6 H6B 0.9601 . ?
C6 H6C 0.9602 . ?

loop_
_geom_torsion_atom_site_label_1
_geom_torsion_atom_site_label_2
_geom_torsion_atom_site_label_3
_geom_torsion_atom_site_label_4
_geom_torsion
_geom_torsion_site_symmetry_1
_geom_torsion_site_symmetry_2
_geom_torsion_site_symmetry_3
_geom_torsion_site_symmetry_4
_geom_torsion_publ_flag
C5 C4 C3 N1 180.000(3) . . . . ?
C6 C5 C4 C3 180.000(5) . . . . ?
